data_7719177
loop_
_publ_author_name
'Rahman, Salina'
'Ghosh, Kowsik'
'Ovchinnikov, Alexander'
'Nandakumar, Anirudh'
'Chan, Candace K.'
'Bobev, Svilen'

_publ_section_title
;
 On the structure of heptalithium distannide: Li<sub>7</sub>Sn<sub>2</sub>
 or Li<sub>7-<i>x</i></sub>Sn<sub>2</sub> (0.3 &lt; <i>x</i> &lt; 0.5).
;
_journal_issue 34
_journal_name_full 'Dalton transactions (Cambridge, England : 2003)'
_journal_page_first 12859
_journal_page_last 12867
_journal_paper_doi 10.1039/d5dt01022e
_journal_volume 54
_journal_year 2025
_chemical_formula_sum 'Li6.5 Sn2'
_chemical_formula_weight 282.49
_space_group_IT_number 65
_space_group_name_Hall '-C 2 2'
_space_group_name_H-M_alt 'C m m m'
_symmetry_cell_setting orthorhombic
_symmetry_space_group_name_H-M 'C m m m'
_atom_sites_solution_primary direct
_atom_sites_solution_secondary difmap
_audit_creation_method SHELXL-97
_audit_update_record
;
2025-04-16 deposited with the CCDC.	2025-07-23 downloaded from the CCDC.
;
_cell_angle_alpha 90.00
_cell_angle_beta 90.00
_cell_angle_gamma 90.00
_cell_formula_units_Z 4
_cell_length_a 9.8073(7)
_cell_length_b 13.8482(9)
_cell_length_c 4.7261(3)
_cell_measurement_reflns_used 1187
_cell_measurement_temperature 200(2)
_cell_measurement_theta_max 30.24
_cell_measurement_theta_min 2.54
_cell_volume 641.87(7)
_computing_cell_refinement 'Bruker SAINT'
_computing_data_collection 'Bruker APEX2'
_computing_data_reduction 'Bruker SAINT'
_computing_molecular_graphics 'Bruker SHELXTL'
_computing_publication_material 'Bruker SHELXTL'
_computing_structure_refinement 'SHELXL-97 (Sheldrick, 1997)'
_computing_structure_solution 'SHELXS-97 (Sheldrick, 1990)'
_diffrn_ambient_temperature 200(2)
_diffrn_measured_fraction_theta_full 0.988
_diffrn_measured_fraction_theta_max 0.988
_diffrn_measurement_device_type 'Bruker APEX-II CCD'
_diffrn_measurement_method '\f and \w scans'
_diffrn_radiation_monochromator graphite
_diffrn_radiation_source 'fine-focus sealed tube'
_diffrn_radiation_type MoK\a
_diffrn_radiation_wavelength 0.71073
_diffrn_reflns_av_R_equivalents 0.0335
_diffrn_reflns_av_sigmaI/netI 0.0310
_diffrn_reflns_limit_h_max 14
_diffrn_reflns_limit_h_min -13
_diffrn_reflns_limit_k_max 19
_diffrn_reflns_limit_k_min -19
_diffrn_reflns_limit_l_max 6
_diffrn_reflns_limit_l_min -6
_diffrn_reflns_number 2799
_diffrn_reflns_theta_full 30.59
_diffrn_reflns_theta_max 30.59
_diffrn_reflns_theta_min 2.54
_diffrn_standards_number 0
_exptl_absorpt_coefficient_mu 7.625
_exptl_absorpt_correction_T_max 0.6661
_exptl_absorpt_correction_T_min 0.3375
_exptl_absorpt_correction_type multi-scan
_exptl_absorpt_process_details SADABS
_exptl_crystal_colour black
_exptl_crystal_density_diffrn 2.923
_exptl_crystal_density_method 'not measured'
_exptl_crystal_description irregular
_exptl_crystal_F_000 478
_exptl_crystal_size_max 0.18
_exptl_crystal_size_mid 0.09
_exptl_crystal_size_min 0.06
_refine_diff_density_max 1.486
_refine_diff_density_min -1.104
_refine_diff_density_rms 0.213
_refine_ls_extinction_coef 0.0026(2)
_refine_ls_extinction_expression Fc^*^=kFc[1+0.001xFc^2^\l^3^/sin(2\q)]^-1/4^
_refine_ls_extinction_method SHELXL
_refine_ls_goodness_of_fit_ref 1.150
_refine_ls_matrix_type full
_refine_ls_number_parameters 21
_refine_ls_number_reflns 587
_refine_ls_number_restraints 0
_refine_ls_restrained_S_all 1.150
_refine_ls_R_factor_all 0.0323
_refine_ls_R_factor_gt 0.0236
_refine_ls_shift/su_max 0.000
_refine_ls_shift/su_mean 0.000
_refine_ls_structure_factor_coef Fsqd
_refine_ls_weighting_details 'calc w=1/[\s^2^(Fo^2^)+(0.0181P)^2^+0.0000P] where P=(Fo^2^+2Fc^2^)/3'
_refine_ls_weighting_scheme calc
_refine_ls_wR_factor_gt 0.0447
_refine_ls_wR_factor_ref 0.0480
_reflns_number_gt 500
_reflns_number_total 587
_reflns_threshold_expression >2sigma(I)
_cod_data_source_file d5dt01022e2.cif
_cod_data_source_block final
_cod_depositor_comments
;
The following automatic conversions were performed:

data item '_symmetry_cell_setting' value 'Orthorhombic' was changed
to 'orthorhombic' in accordance with the
/home/data/users/saulius/crontab/automatic-downloads/rss-feeds/RSC/lib/dictionaries/cif_core.dic
dictionary named 'cif_core.dic' version 2.4.2 last updated on
2011-04-26.

Automatic conversion script
Id: cif_fix_values 8170 2020-07-09 18:12:32Z antanas 

 Adding full bibliography for 7719177--7719189.cif.
;
_cod_original_sg_symbol_H-M Cmmm
_cod_original_formula_sum 'Li6.50 Sn2'
_cod_database_code 7719177

loop_
_symmetry_equiv_pos_as_xyz
'x, y, z'
'-x, -y, z'
'-x, y, -z'
'x, -y, -z'
'x+1/2, y+1/2, z'
'-x+1/2, -y+1/2, z'
'-x+1/2, y+1/2, -z'
'x+1/2, -y+1/2, -z'
'-x, -y, -z'
'x, y, -z'
'x, -y, z'
'-x, y, z'
'-x+1/2, -y+1/2, -z'
'x+1/2, y+1/2, -z'
'x+1/2, -y+1/2, z'
'-x+1/2, y+1/2, z'

loop_
_atom_site_label
_atom_site_type_symbol
_atom_site_fract_x
_atom_site_fract_y
_atom_site_fract_z
_atom_site_U_iso_or_equiv
_atom_site_adp_type
_atom_site_occupancy
_atom_site_symmetry_multiplicity
_atom_site_calc_flag
_atom_site_refinement_flags
_atom_site_disorder_assembly
_atom_site_disorder_group
Sn1 Sn 0.34727(4) 0.0000 0.0000 0.01010(15) Uani 1 4 d S . .
Sn2 Sn 0.0000 0.18775(3) 0.5000 0.00984(15) Uani 1 4 d S . .
Li1 Li 0.3096(10) 0.1553(7) 0.5000 0.026(2) Uiso 1 2 d S . .
Li2 Li 0.1491(10) 0.1466(8) 0.0000 0.035(3) Uiso 1 2 d S . .
Li3 Li 0.1449(12) 0.0000 0.5000 0.023(3) Uiso 1 4 d S . .
Li4 Li 0.0000 0.3210(9) 0.0000 0.019(3) Uiso 1 4 d S . .
Li5 Li 0.5000 0.0000 0.5000 0.030(5) Uiso 1 8 d S . .

loop_
_atom_site_aniso_label
_atom_site_aniso_U_11
_atom_site_aniso_U_22
_atom_site_aniso_U_33
_atom_site_aniso_U_23
_atom_site_aniso_U_13
_atom_site_aniso_U_12
Sn1 0.0082(2) 0.0108(3) 0.0112(2) 0.000 0.000 0.000
Sn2 0.0097(2) 0.0105(3) 0.0094(2) 0.000 0.000 0.000

loop_
_atom_type_symbol
_atom_type_description
_atom_type_scat_dispersion_real
_atom_type_scat_dispersion_imag
_atom_type_scat_source
Li Li -0.0003 0.0001 'International Tables Vol C Tables 4.2.6.8 and 6.1.1.4'
Sn Sn -0.6537 1.4246 'International Tables Vol C Tables 4.2.6.8 and 6.1.1.4'

loop_
_geom_angle_atom_site_label_1
_geom_angle_atom_site_label_2
_geom_angle_atom_site_label_3
_geom_angle
_geom_angle_site_symmetry_1
_geom_angle_site_symmetry_3
_geom_angle_publ_flag
Li5 Sn1 Li5 115.260(15) . 1_554 ?
Li5 Sn1 Li2 111.73(9) . 11 ?
Li5 Sn1 Li2 111.73(9) 1_554 11 ?
Li5 Sn1 Li2 111.73(9) . . ?
Li5 Sn1 Li2 111.73(9) 1_554 . ?
Li2 Sn1 Li2 92.5(4) 11 . ?
Li5 Sn1 Li4 73.92(6) . 13 ?
Li5 Sn1 Li4 73.92(6) 1_554 13 ?
Li2 Sn1 Li4 167.4(3) 11 13 ?
Li2 Sn1 Li4 74.9(2) . 13 ?
Li5 Sn1 Li4 73.92(6) . 5_545 ?
Li5 Sn1 Li4 73.92(6) 1_554 5_545 ?
Li2 Sn1 Li4 74.9(2) 11 5_545 ?
Li2 Sn1 Li4 167.4(3) . 5_545 ?
Li4 Sn1 Li4 117.7(2) 13 5_545 ?
Li5 Sn1 Sn1 57.630(7) . 9_655 ?
Li5 Sn1 Sn1 57.630(7) 1_554 9_655 ?
Li2 Sn1 Sn1 133.7(2) 11 9_655 ?
Li2 Sn1 Sn1 133.7(2) . 9_655 ?
Li4 Sn1 Sn1 58.85(12) 13 9_655 ?
Li4 Sn1 Sn1 58.85(12) 5_545 9_655 ?
Li5 Sn1 Li3 72.40(17) . . ?
Li5 Sn1 Li3 172.34(17) 1_554 . ?
Li2 Sn1 Li3 63.59(15) 11 . ?
Li2 Sn1 Li3 63.59(15) . . ?
Li4 Sn1 Li3 109.43(10) 13 . ?
Li4 Sn1 Li3 109.43(10) 5_545 . ?
Sn1 Sn1 Li3 130.03(17) 9_655 . ?
Li5 Sn1 Li3 172.34(17) . 1_554 ?
Li5 Sn1 Li3 72.40(17) 1_554 1_554 ?
Li2 Sn1 Li3 63.59(15) 11 1_554 ?
Li2 Sn1 Li3 63.59(15) . 1_554 ?
Li4 Sn1 Li3 109.43(10) 13 1_554 ?
Li4 Sn1 Li3 109.43(10) 5_545 1_554 ?
Sn1 Sn1 Li3 130.03(17) 9_655 1_554 ?
Li3 Sn1 Li3 99.9(3) . 1_554 ?
Li5 Sn1 Li1 56.02(15) . . ?
Li5 Sn1 Li1 133.00(15) 1_554 . ?
Li2 Sn1 Li1 113.8(2) 11 . ?
Li2 Sn1 Li1 55.77(18) . . ?
Li4 Sn1 Li1 59.15(17) 13 . ?
Li4 Sn1 Li1 129.18(15) 5_545 . ?
Sn1 Sn1 Li1 96.60(18) 9_655 . ?
Li3 Sn1 Li1 50.47(19) . . ?
Li3 Sn1 Li1 119.2(2) 1_554 . ?
Li5 Sn1 Li1 133.00(15) . 11_554 ?
Li5 Sn1 Li1 56.02(15) 1_554 11_554 ?
Li2 Sn1 Li1 55.77(18) 11 11_554 ?
Li2 Sn1 Li1 113.8(2) . 11_554 ?
Li4 Sn1 Li1 129.18(15) 13 11_554 ?
Li4 Sn1 Li1 59.15(17) 5_545 11_554 ?
Sn1 Sn1 Li1 96.60(18) 9_655 11_554 ?
Li3 Sn1 Li1 119.2(2) . 11_554 ?
Li3 Sn1 Li1 50.47(19) 1_554 11_554 ?
Li1 Sn1 Li1 166.8(4) . 11_554 ?
Li5 Sn1 Li1 133.00(15) . 1_554 ?
Li5 Sn1 Li1 56.02(15) 1_554 1_554 ?
Li2 Sn1 Li1 113.8(2) 11 1_554 ?
Li2 Sn1 Li1 55.77(18) . 1_554 ?
Li4 Sn1 Li1 59.15(17) 13 1_554 ?
Li4 Sn1 Li1 129.18(15) 5_545 1_554 ?
Sn1 Sn1 Li1 96.60(18) 9_655 1_554 ?
Li3 Sn1 Li1 119.2(2) . 1_554 ?
Li3 Sn1 Li1 50.47(19) 1_554 1_554 ?
Li1 Sn1 Li1 94.6(3) . 1_554 ?
Li1 Sn1 Li1 83.9(3) 11_554 1_554 ?
Li2 Sn2 Li2 62.1(4) . 3 ?
Li2 Sn2 Li2 112.8(3) . 1_556 ?
Li2 Sn2 Li2 156.8(4) 3 1_556 ?
Li2 Sn2 Li2 156.8(4) . 3_556 ?
Li2 Sn2 Li2 112.8(4) 3 3_556 ?
Li2 Sn2 Li2 62.1(4) 1_556 3_556 ?
Li2 Sn2 Li1 79.4(2) . 13_556 ?
Li2 Sn2 Li1 119.2(2) 3 13_556 ?
Li2 Sn2 Li1 79.4(2) 1_556 13_556 ?
Li2 Sn2 Li1 119.2(2) 3_556 13_556 ?
Li2 Sn2 Li1 119.2(2) . 15_455 ?
Li2 Sn2 Li1 79.4(2) 3 15_455 ?
Li2 Sn2 Li1 119.2(2) 1_556 15_455 ?
Li2 Sn2 Li1 79.4(2) 3_556 15_455 ?
Li1 Sn2 Li1 81.4(4) 13_556 15_455 ?
Li2 Sn2 Li3 94.1(3) . 9_556 ?
Li2 Sn2 Li3 64.9(2) 3 9_556 ?
Li2 Sn2 Li3 94.1(3) 1_556 9_556 ?
Li2 Sn2 Li3 64.9(2) 3_556 9_556 ?
Li1 Sn2 Li3 168.0(3) 13_556 9_556 ?
Li1 Sn2 Li3 110.7(3) 15_455 9_556 ?
Li2 Sn2 Li3 64.9(2) . . ?
Li2 Sn2 Li3 94.1(3) 3 . ?
Li2 Sn2 Li3 64.9(2) 1_556 . ?
Li2 Sn2 Li3 94.1(3) 3_556 . ?
Li1 Sn2 Li3 110.7(3) 13_556 . ?
Li1 Sn2 Li3 168.0(3) 15_455 . ?
Li3 Sn2 Li3 57.3(4) 9_556 . ?
Li2 Sn2 Li4 57.8(3) . . ?
Li2 Sn2 Li4 57.8(3) 3 . ?
Li2 Sn2 Li4 141.3(2) 1_556 . ?
Li2 Sn2 Li4 141.3(2) 3_556 . ?
Li1 Sn2 Li4 62.17(15) 13_556 . ?
Li1 Sn2 Li4 62.17(15) 15_455 . ?
Li3 Sn2 Li4 122.69(17) 9_556 . ?
Li3 Sn2 Li4 122.69(17) . . ?
Li2 Sn2 Li4 141.3(2) . 1_556 ?
Li2 Sn2 Li4 141.3(2) 3 1_556 ?
Li2 Sn2 Li4 57.8(3) 1_556 1_556 ?
Li2 Sn2 Li4 57.8(3) 3_556 1_556 ?
Li1 Sn2 Li4 62.17(15) 13_556 1_556 ?
Li1 Sn2 Li4 62.17(15) 15_455 1_556 ?
Li3 Sn2 Li4 122.70(17) 9_556 1_556 ?
Li3 Sn2 Li4 122.69(17) . 1_556 ?
Li4 Sn2 Li4 104.0(4) . 1_556 ?
Li2 Sn2 Li1 118.72(19) . 3_556 ?
Li2 Sn2 Li1 57.36(18) 3 3_556 ?
Li2 Sn2 Li1 118.72(19) 1_556 3_556 ?
Li2 Sn2 Li1 57.36(17) 3_556 3_556 ?
Li1 Sn2 Li1 139.09(19) 13_556 3_556 ?
Li1 Sn2 Li1 57.7(3) 15_455 3_556 ?
Li3 Sn2 Li1 52.9(3) 9_556 3_556 ?
Li3 Sn2 Li1 110.2(3) . 3_556 ?
Li4 Sn2 Li1 95.17(11) . 3_556 ?
Li4 Sn2 Li1 95.17(11) 1_556 3_556 ?
Li2 Sn2 Li1 57.36(17) . . ?
Li2 Sn2 Li1 118.72(19) 3 . ?
Li2 Sn2 Li1 57.36(17) 1_556 . ?
Li2 Sn2 Li1 118.72(19) 3_556 . ?
Li1 Sn2 Li1 57.7(3) 13_556 . ?
Li1 Sn2 Li1 139.09(19) 15_455 . ?
Li3 Sn2 Li1 110.2(3) 9_556 . ?
Li3 Sn2 Li1 52.9(3) . . ?
Li4 Sn2 Li1 95.17(11) . . ?
Li4 Sn2 Li1 95.17(11) 1_556 . ?
Li1 Sn2 Li1 163.2(4) 3_556 . ?
Li3 Li1 Li2 68.5(3) . 1_556 ?
Li3 Li1 Li2 68.5(3) . . ?
Li2 Li1 Li2 112.5(5) 1_556 . ?
Li3 Li1 Li5 77.9(3) . . ?
Li2 Li1 Li5 109.3(3) 1_556 . ?
Li2 Li1 Li5 109.3(3) . . ?
Li3 Li1 Sn2 176.2(5) . 13_556 ?
Li2 Li1 Sn2 113.1(3) 1_556 13_556 ?
Li2 Li1 Sn2 113.1(3) . 13_556 ?
Li5 Li1 Sn2 98.4(3) . 13_556 ?
Li3 Li1 Li1 119.1(6) . 13_556 ?
Li2 Li1 Li1 79.2(4) 1_556 13_556 ?
Li2 Li1 Li1 79.2(4) . 13_556 ?
Li5 Li1 Li1 163.0(6) . 13_556 ?
Sn2 Li1 Li1 64.7(4) 13_556 13_556 ?
Li3 Li1 Li4 117.2(3) . 13_556 ?
Li2 Li1 Li4 72.38(17) 1_556 13_556 ?
Li2 Li1 Li4 174.0(4) . 13_556 ?
Li5 Li1 Li4 71.2(3) . 13_556 ?
Sn2 Li1 Li4 61.1(3) 13_556 13_556 ?
Li1 Li1 Li4 98.7(4) 13_556 13_556 ?
Li3 Li1 Li4 117.2(3) . 13 ?
Li2 Li1 Li4 174.0(4) 1_556 13 ?
Li2 Li1 Li4 72.38(17) . 13 ?
Li5 Li1 Li4 71.2(3) . 13 ?
Sn2 Li1 Li4 61.1(3) 13_556 13 ?
Li1 Li1 Li4 98.7(4) 13_556 13 ?
Li4 Li1 Li4 102.5(3) 13_556 13 ?
Li3 Li1 Sn2 61.5(3) . . ?
Li2 Li1 Sn2 57.2(2) 1_556 . ?
Li2 Li1 Sn2 57.2(2) . . ?
Li5 Li1 Sn2 139.4(4) . . ?
Sn2 Li1 Sn2 122.3(3) 13_556 . ?
Li1 Li1 Sn2 57.6(3) 13_556 . ?
Li4 Li1 Sn2 126.44(18) 13_556 . ?
Li4 Li1 Sn2 126.44(18) 13 . ?
Li3 Li1 Sn1 62.2(2) . . ?
Li2 Li1 Sn1 130.3(4) 1_556 . ?
Li2 Li1 Sn1 54.9(2) . . ?
Li5 Li1 Sn1 54.53(15) . . ?
Sn2 Li1 Sn1 115.6(2) 13_556 . ?
Li1 Li1 Sn1 131.11(18) 13_556 . ?
Li4 Li1 Sn1 125.1(4) 13_556 . ?
Li4 Li1 Sn1 55.1(2) 13 . ?
Sn2 Li1 Sn1 102.2(2) . . ?
Li3 Li1 Sn1 62.2(2) . 1_556 ?
Li2 Li1 Sn1 54.9(2) 1_556 1_556 ?
Li2 Li1 Sn1 130.3(4) . 1_556 ?
Li5 Li1 Sn1 54.53(15) . 1_556 ?
Sn2 Li1 Sn1 115.6(2) 13_556 1_556 ?
Li1 Li1 Sn1 131.11(18) 13_556 1_556 ?
Li4 Li1 Sn1 55.1(2) 13_556 1_556 ?
Li4 Li1 Sn1 125.1(4) 13 1_556 ?
Sn2 Li1 Sn1 102.2(2) . 1_556 ?
Sn1 Li1 Sn1 94.6(3) . 1_556 ?
Sn1 Li2 Li4 167.5(4) . . ?
Sn1 Li2 Sn2 120.1(2) . . ?
Li4 Li2 Sn2 64.0(2) . . ?
Sn1 Li2 Sn2 120.1(2) . 1_554 ?
Li4 Li2 Sn2 64.0(2) . 1_554 ?
Sn2 Li2 Sn2 112.8(3) . 1_554 ?
Sn1 Li2 Li1 69.4(3) . 1_554 ?
Li4 Li2 Li1 104.5(4) . 1_554 ?
Sn2 Li2 Li1 165.9(5) . 1_554 ?
Sn2 Li2 Li1 65.43(18) 1_554 1_554 ?
Sn1 Li2 Li1 69.4(3) . . ?
Li4 Li2 Li1 104.5(4) . . ?
Sn2 Li2 Li1 65.43(18) . . ?
Sn2 Li2 Li1 165.9(5) 1_554 . ?
Li1 Li2 Li1 112.5(5) 1_554 . ?
Sn1 Li2 Li2 133.7(2) . 3 ?
Li4 Li2 Li2 58.8(2) . 3 ?
Sn2 Li2 Li2 58.97(18) . 3 ?
Sn2 Li2 Li2 58.97(18) 1_554 3 ?
Li1 Li2 Li2 123.6(2) 1_554 3 ?
Li1 Li2 Li2 123.6(2) . 3 ?
Sn1 Li2 Li3 62.5(3) . 1_554 ?
Li4 Li2 Li3 123.4(3) . 1_554 ?
Sn2 Li2 Li3 139.1(4) . 1_554 ?
Sn2 Li2 Li3 59.48(15) 1_554 1_554 ?
Li1 Li2 Li3 53.4(3) 1_554 1_554 ?
Li1 Li2 Li3 131.7(5) . 1_554 ?
Li2 Li2 Li3 89.2(3) 3 1_554 ?
Sn1 Li2 Li3 62.5(3) . . ?
Li4 Li2 Li3 123.4(3) . . ?
Sn2 Li2 Li3 59.48(15) . . ?
Sn2 Li2 Li3 139.1(4) 1_554 . ?
Li1 Li2 Li3 131.7(5) 1_554 . ?
Li1 Li2 Li3 53.4(3) . . ?
Li2 Li2 Li3 89.2(3) 3 . ?
Li3 Li2 Li3 98.6(3) 1_554 . ?
Sn1 Li2 Li4 53.7(3) . 13 ?
Li4 Li2 Li4 113.8(3) . 13 ?
Sn2 Li2 Li4 119.0(2) . 13 ?
Sn2 Li2 Li4 119.0(2) 1_554 13 ?
Li1 Li2 Li4 56.3(2) 1_554 13 ?
Li1 Li2 Li4 56.3(2) . 13 ?
Li2 Li2 Li4 172.6(3) 3 13 ?
Li3 Li2 Li4 95.6(3) 1_554 13 ?
Li3 Li2 Li4 95.6(3) . 13 ?
Sn1 Li2 Li2 101.6(4) . 13 ?
Li4 Li2 Li2 65.8(4) . 13 ?
Sn2 Li2 Li2 97.3(3) . 13 ?
Sn2 Li2 Li2 97.3(3) 1_554 13 ?
Li1 Li2 Li2 69.5(3) 1_554 13 ?
Li1 Li2 Li2 69.5(3) . 13 ?
Li2 Li2 Li2 124.6(3) 3 13 ?
Li3 Li2 Li2 122.9(3) 1_554 13 ?
Li3 Li2 Li2 122.9(3) . 13 ?
Li4 Li2 Li2 47.9(3) 13 13 ?
Li1 Li3 Li1 106.2(6) . 11 ?
Li1 Li3 Li3 126.9(3) . 9_556 ?
Li1 Li3 Li3 126.9(3) 11 9_556 ?
Li1 Li3 Sn2 65.6(2) . . ?
Li1 Li3 Sn2 171.7(5) 11 . ?
Li3 Li3 Sn2 61.3(2) 9_556 . ?
Li1 Li3 Sn2 171.7(5) . 9_556 ?
Li1 Li3 Sn2 65.6(2) 11 9_556 ?
Li3 Li3 Sn2 61.3(2) 9_556 9_556 ?
Sn2 Li3 Sn2 122.7(4) . 9_556 ?
Li1 Li3 Sn1 67.3(2) . 1_556 ?
Li1 Li3 Sn1 67.3(2) 11 1_556 ?
Li3 Li3 Sn1 130.03(17) 9_556 1_556 ?
Sn2 Li3 Sn1 107.96(6) . 1_556 ?
Sn2 Li3 Sn1 107.96(6) 9_556 1_556 ?
Li1 Li3 Sn1 67.3(2) . . ?
Li1 Li3 Sn1 67.3(2) 11 . ?
Li3 Li3 Sn1 130.03(17) 9_556 . ?
Sn2 Li3 Sn1 107.96(6) . . ?
Sn2 Li3 Sn1 107.96(6) 9_556 . ?
Sn1 Li3 Sn1 99.9(3) 1_556 . ?
Li1 Li3 Li2 58.1(2) . . ?
Li1 Li3 Li2 120.9(3) 11 . ?
Li3 Li3 Li2 90.8(3) 9_556 . ?
Sn2 Li3 Li2 55.57(18) . . ?
Sn2 Li3 Li2 125.3(3) 9_556 . ?
Sn1 Li3 Li2 124.9(3) 1_556 . ?
Sn1 Li3 Li2 53.9(2) . . ?
Li1 Li3 Li2 120.9(3) . 11 ?
Li1 Li3 Li2 58.1(2) 11 11 ?
Li3 Li3 Li2 90.8(3) 9_556 11 ?
Sn2 Li3 Li2 125.3(3) . 11 ?
Sn2 Li3 Li2 55.57(18) 9_556 11 ?
Sn1 Li3 Li2 124.9(3) 1_556 11 ?
Sn1 Li3 Li2 53.9(2) . 11 ?
Li2 Li3 Li2 81.3(3) . 11 ?
Li1 Li3 Li2 58.1(2) . 1_556 ?
Li1 Li3 Li2 120.9(3) 11 1_556 ?
Li3 Li3 Li2 90.8(3) 9_556 1_556 ?
Sn2 Li3 Li2 55.57(18) . 1_556 ?
Sn2 Li3 Li2 125.3(3) 9_556 1_556 ?
Sn1 Li3 Li2 53.9(2) 1_556 1_556 ?
Sn1 Li3 Li2 124.9(3) . 1_556 ?
Li2 Li3 Li2 98.6(3) . 1_556 ?
Li2 Li3 Li2 178.5(6) 11 1_556 ?
Li1 Li3 Li2 120.9(3) . 11_556 ?
Li1 Li3 Li2 58.1(2) 11 11_556 ?
Li3 Li3 Li2 90.8(3) 9_556 11_556 ?
Sn2 Li3 Li2 125.3(3) . 11_556 ?
Sn2 Li3 Li2 55.57(18) 9_556 11_556 ?
Sn1 Li3 Li2 53.9(2) 1_556 11_556 ?
Sn1 Li3 Li2 124.9(3) . 11_556 ?
Li2 Li3 Li2 178.5(6) . 11_556 ?
Li2 Li3 Li2 98.6(3) 11 11_556 ?
Li2 Li3 Li2 81.3(3) 1_556 11_556 ?
Li1 Li3 Li5 53.1(3) . . ?
Li1 Li3 Li5 53.1(3) 11 . ?
Li3 Li3 Li5 180.0 9_556 . ?
Sn2 Li3 Li5 118.7(2) . . ?
Sn2 Li3 Li5 118.7(2) 9_556 . ?
Sn1 Li3 Li5 49.97(17) 1_556 . ?
Sn1 Li3 Li5 49.97(17) . . ?
Li2 Li3 Li5 89.2(3) . . ?
Li2 Li3 Li5 89.2(3) 11 . ?
Li2 Li3 Li5 89.2(3) 1_556 . ?
Li2 Li3 Li5 89.2(3) 11_556 . ?
Li2 Li4 Li2 62.4(5) 3 . ?
Li2 Li4 Sn1 180.0(3) 3 13 ?
Li2 Li4 Sn1 117.7(2) . 13 ?
Li2 Li4 Sn1 117.7(2) 3 5_455 ?
Li2 Li4 Sn1 180.0(3) . 5_455 ?
Sn1 Li4 Sn1 62.3(2) 13 5_455 ?
Li2 Li4 Sn2 58.2(2) 3 1_554 ?
Li2 Li4 Sn2 58.2(2) . 1_554 ?
Sn1 Li4 Sn2 121.79(10) 13 1_554 ?
Sn1 Li4 Sn2 121.79(10) 5_455 1_554 ?
Li2 Li4 Sn2 58.2(2) 3 . ?
Li2 Li4 Sn2 58.2(2) . . ?
Sn1 Li4 Sn2 121.79(10) 13 . ?
Sn1 Li4 Sn2 121.79(10) 5_455 . ?
Sn2 Li4 Sn2 104.0(4) 1_554 . ?
Li2 Li4 Li1 114.3(3) 3 13_556 ?
Li2 Li4 Li1 76.9(3) . 13_556 ?
Sn1 Li4 Li1 65.7(2) 13 13_556 ?
Sn1 Li4 Li1 103.1(3) 5_455 13_556 ?
Sn2 Li4 Li1 132.9(3) 1_554 13_556 ?
Sn2 Li4 Li1 56.76(18) . 13_556 ?
Li2 Li4 Li1 76.9(3) 3 15_454 ?
Li2 Li4 Li1 114.3(3) . 15_454 ?
Sn1 Li4 Li1 103.1(3) 13 15_454 ?
Sn1 Li4 Li1 65.7(2) 5_455 15_454 ?
Sn2 Li4 Li1 56.76(18) 1_554 15_454 ?
Sn2 Li4 Li1 132.9(3) . 15_454 ?
Li1 Li4 Li1 167.6(6) 13_556 15_454 ?
Li2 Li4 Li1 114.3(3) 3 13 ?
Li2 Li4 Li1 76.9(3) . 13 ?
Sn1 Li4 Li1 65.7(2) 13 13 ?
Sn1 Li4 Li1 103.1(3) 5_455 13 ?
Sn2 Li4 Li1 56.76(18) 1_554 13 ?
Sn2 Li4 Li1 132.9(3) . 13 ?
Li1 Li4 Li1 102.5(3) 13_556 13 ?
Li1 Li4 Li1 76.1(3) 15_454 13 ?
Li2 Li4 Li1 76.9(3) 3 15_455 ?
Li2 Li4 Li1 114.3(3) . 15_455 ?
Sn1 Li4 Li1 103.1(3) 13 15_455 ?
Sn1 Li4 Li1 65.7(2) 5_455 15_455 ?
Sn2 Li4 Li1 132.9(3) 1_554 15_455 ?
Sn2 Li4 Li1 56.76(18) . 15_455 ?
Li1 Li4 Li1 76.1(3) 13_556 15_455 ?
Li1 Li4 Li1 102.5(3) 15_454 15_455 ?
Li1 Li4 Li1 167.6(6) 13 15_455 ?
Li2 Li4 Li5 128.25(11) 3 5_455 ?
Li2 Li4 Li5 128.25(11) . 5_455 ?
Sn1 Li4 Li5 51.73(16) 13 5_455 ?
Sn1 Li4 Li5 51.73(16) 5_455 5_455 ?
Sn2 Li4 Li5 171.6(3) 1_554 5_455 ?
Sn2 Li4 Li5 84.36(4) . 5_455 ?
Li1 Li4 Li5 51.9(2) 13_556 5_455 ?
Li1 Li4 Li5 117.4(4) 15_454 5_455 ?
Li1 Li4 Li5 117.4(4) 13 5_455 ?
Li1 Li4 Li5 51.9(2) 15_455 5_455 ?
Li2 Li4 Li5 128.25(11) 3 5_454 ?
Li2 Li4 Li5 128.25(11) . 5_454 ?
Sn1 Li4 Li5 51.73(16) 13 5_454 ?
Sn1 Li4 Li5 51.73(16) 5_455 5_454 ?
Sn2 Li4 Li5 84.36(4) 1_554 5_454 ?
Sn2 Li4 Li5 171.6(3) . 5_454 ?
Li1 Li4 Li5 117.4(4) 13_556 5_454 ?
Li1 Li4 Li5 51.9(2) 15_454 5_454 ?
Li1 Li4 Li5 51.9(2) 13 5_454 ?
Li1 Li4 Li5 117.4(4) 15_455 5_454 ?
Li5 Li4 Li5 87.3(3) 5_455 5_454 ?
Sn1 Li5 Sn1 180.0 . 9_656 ?
Sn1 Li5 Sn1 64.740(15) . 9_655 ?
Sn1 Li5 Sn1 115.260(15) 9_656 9_655 ?
Sn1 Li5 Sn1 115.260(15) . 1_556 ?
Sn1 Li5 Sn1 64.740(15) 9_656 1_556 ?
Sn1 Li5 Sn1 180.000(14) 9_655 1_556 ?
Sn1 Li5 Li1 69.45(9) . . ?
Sn1 Li5 Li1 110.55(9) 9_656 . ?
Sn1 Li5 Li1 110.55(9) 9_655 . ?
Sn1 Li5 Li1 69.45(9) 1_556 . ?
Sn1 Li5 Li1 69.45(9) . 11 ?
Sn1 Li5 Li1 110.55(9) 9_656 11 ?
Sn1 Li5 Li1 110.55(9) 9_655 11 ?
Sn1 Li5 Li1 69.45(9) 1_556 11 ?
Li1 Li5 Li1 98.1(4) . 11 ?
Sn1 Li5 Li1 110.55(9) . 3_656 ?
Sn1 Li5 Li1 69.45(9) 9_656 3_656 ?
Sn1 Li5 Li1 69.45(9) 9_655 3_656 ?
Sn1 Li5 Li1 110.55(9) 1_556 3_656 ?
Li1 Li5 Li1 81.9(4) . 3_656 ?
Li1 Li5 Li1 180.0(3) 11 3_656 ?
Sn1 Li5 Li1 110.55(9) . 9_656 ?
Sn1 Li5 Li1 69.45(9) 9_656 9_656 ?
Sn1 Li5 Li1 69.45(9) 9_655 9_656 ?
Sn1 Li5 Li1 110.55(9) 1_556 9_656 ?
Li1 Li5 Li1 180.0(3) . 9_656 ?
Li1 Li5 Li1 81.9(4) 11 9_656 ?
Li1 Li5 Li1 98.1(4) 3_656 9_656 ?
Sn1 Li5 Li4 125.65(10) . 13_556 ?
Sn1 Li5 Li4 54.35(10) 9_656 13_556 ?
Sn1 Li5 Li4 125.65(10) 9_655 13_556 ?
Sn1 Li5 Li4 54.35(10) 1_556 13_556 ?
Li1 Li5 Li4 56.87(14) . 13_556 ?
Li1 Li5 Li4 123.13(14) 11 13_556 ?
Li1 Li5 Li4 56.87(14) 3_656 13_556 ?
Li1 Li5 Li4 123.13(14) 9_656 13_556 ?
Sn1 Li5 Li4 54.35(10) . 5_545 ?
Sn1 Li5 Li4 125.65(10) 9_656 5_545 ?
Sn1 Li5 Li4 54.35(10) 9_655 5_545 ?
Sn1 Li5 Li4 125.65(10) 1_556 5_545 ?
Li1 Li5 Li4 123.13(14) . 5_545 ?
Li1 Li5 Li4 56.87(14) 11 5_545 ?
Li1 Li5 Li4 123.13(14) 3_656 5_545 ?
Li1 Li5 Li4 56.87(14) 9_656 5_545 ?
Li4 Li5 Li4 180.0 13_556 5_545 ?
Sn1 Li5 Li4 54.35(10) . 13 ?
Sn1 Li5 Li4 125.65(10) 9_656 13 ?
Sn1 Li5 Li4 54.35(10) 9_655 13 ?
Sn1 Li5 Li4 125.65(10) 1_556 13 ?
Li1 Li5 Li4 56.87(14) . 13 ?
Li1 Li5 Li4 123.13(14) 11 13 ?
Li1 Li5 Li4 56.87(14) 3_656 13 ?
Li1 Li5 Li4 123.13(14) 9_656 13 ?
Li4 Li5 Li4 87.3(3) 13_556 13 ?
Li4 Li5 Li4 92.7(3) 5_545 13 ?
Sn1 Li5 Li4 125.65(10) . 5_546 ?
Sn1 Li5 Li4 54.35(10) 9_656 5_546 ?
Sn1 Li5 Li4 125.65(10) 9_655 5_546 ?
Sn1 Li5 Li4 54.35(10) 1_556 5_546 ?
Li1 Li5 Li4 123.13(14) . 5_546 ?
Li1 Li5 Li4 56.87(14) 11 5_546 ?
Li1 Li5 Li4 123.13(14) 3_656 5_546 ?
Li1 Li5 Li4 56.87(14) 9_656 5_546 ?
Li4 Li5 Li4 92.7(3) 13_556 5_546 ?
Li4 Li5 Li4 87.3(3) 5_545 5_546 ?
Li4 Li5 Li4 180.0(3) 13 5_546 ?

loop_
_geom_bond_atom_site_label_1
_geom_bond_atom_site_label_2
_geom_bond_distance
_geom_bond_site_symmetry_2
_geom_bond_publ_flag
Sn1 Li5 2.7978(3) . ?
Sn1 Li5 2.7978(3) 1_554 ?
Sn1 Li2 2.810(11) 11 ?
Sn1 Li2 2.810(11) . ?
Sn1 Li4 2.896(10) 13 ?
Sn1 Li4 2.896(10) 5_545 ?
Sn1 Sn1 2.9958(8) 9_655 ?
Sn1 Li3 3.086(8) . ?
Sn1 Li3 3.086(8) 1_554 ?
Sn1 Li1 3.217(7) . ?
Sn1 Li1 3.217(7) 11_554 ?
Sn1 Li1 3.217(7) 1_554 ?
Sn2 Li2 2.837(6) . ?
Sn2 Li2 2.837(6) 3 ?
Sn2 Li2 2.837(6) 1_556 ?
Sn2 Li2 2.837(6) 3_556 ?
Sn2 Li1 2.865(10) 13_556 ?
Sn2 Li1 2.865(10) 15_455 ?
Sn2 Li3 2.963(6) 9_556 ?
Sn2 Li3 2.963(6) . ?
Sn2 Li4 2.998(7) . ?
Sn2 Li4 2.998(7) 1_556 ?
Sn2 Li1 3.069(10) 3_556 ?
Sn2 Li1 3.069(10) . ?
Li1 Li3 2.690(13) . ?
Li1 Li2 2.842(8) 1_556 ?
Li1 Li2 2.842(8) . ?
Li1 Li5 2.848(10) . ?
Li1 Sn2 2.865(10) 13_556 ?
Li1 Li1 2.87(2) 13_556 ?
Li1 Li4 3.030(6) 13_556 ?
Li1 Li4 3.030(6) 13 ?
Li1 Sn1 3.217(7) 1_556 ?
Li2 Li4 2.824(15) . ?
Li2 Sn2 2.837(6) 1_554 ?
Li2 Li1 2.842(8) 1_554 ?
Li2 Li2 2.92(2) 3 ?
Li2 Li3 3.116(7) 1_554 ?
Li2 Li3 3.116(7) . ?
Li2 Li4 3.470(10) 13 ?
Li2 Li2 3.48(2) 13 ?
Li3 Li1 2.690(13) 11 ?
Li3 Li3 2.84(2) 9_556 ?
Li3 Sn2 2.963(6) 9_556 ?
Li3 Sn1 3.086(8) 1_556 ?
Li3 Li2 3.116(7) 11 ?
Li3 Li2 3.116(7) 1_556 ?
Li3 Li2 3.116(7) 11_556 ?
Li3 Li5 3.483(12) . ?
Li4 Li2 2.824(15) 3 ?
Li4 Sn1 2.896(10) 13 ?
Li4 Sn1 2.896(10) 5_455 ?
Li4 Sn2 2.998(7) 1_554 ?
Li4 Li1 3.030(6) 13_556 ?
Li4 Li1 3.030(6) 15_454 ?
Li4 Li1 3.030(6) 13 ?
Li4 Li1 3.030(6) 15_455 ?
Li4 Li5 3.424(9) 5_455 ?
Li4 Li5 3.424(9) 5_454 ?
Li5 Sn1 2.7978(3) 9_656 ?
Li5 Sn1 2.7978(3) 9_655 ?
Li5 Sn1 2.7978(3) 1_556 ?
Li5 Li1 2.849(10) 11 ?
Li5 Li1 2.849(10) 3_656 ?
Li5 Li1 2.849(10) 9_656 ?
Li5 Li4 3.424(9) 13_556 ?
Li5 Li4 3.424(9) 5_545 ?
Li5 Li4 3.424(9) 13 ?
Li5 Li4 3.424(9) 5_546 ?
